data_1577280
loop_
_publ_author_name
'Zhu, Kangtao'
'Crumpton, Agamemnon E.'
'Willis, Michael C.'

_publ_section_title
;
 The palladium-catalysed modular annulative synthesis of cyclic
 sulfonimidamides
;
_journal_name_full 'Chemical Science'
_journal_paper_doi 10.1039/D6SC02864K
_journal_year 2026
_chemical_formula_moiety 'C12 H13 Cl N2 O2 S'
_chemical_formula_sum 'C12 H13 Cl N2 O2 S'
_chemical_formula_weight 284.77
_chemical_melting_point ?
_space_group_IT_number 14
_space_group_name_Hall '-P 2ybc'
_space_group_name_H-M_alt 'P 1 21/c 1'
_symmetry_cell_setting monoclinic
_symmetry_space_group_name_Hall '-P 2ybc'
_symmetry_space_group_name_H-M 'P 1 21/c 1'
_atom_sites_solution_hydrogens difmap
_atom_sites_solution_primary other
_audit_creation_date 2024-03-20
_audit_creation_method 'CRYSTALS_ver_*****_build_c42b451 '
_audit_update_record
;
2026-03-10 deposited with the CCDC.	2026-05-11 downloaded from the CCDC.
;
_cell_angle_alpha 90
_cell_angle_beta 102.9564(17)
_cell_angle_gamma 90
_cell_formula_units_Z 4
_cell_length_a 11.9779(2)
_cell_length_b 7.96960(10)
_cell_length_c 13.5288(2)
_cell_measurement_reflns_used 17613
_cell_measurement_temperature 150
_cell_measurement_theta_max 76.30
_cell_measurement_theta_min 4.43
_cell_volume 1258.57(3)
_computing_cell_refinement
; 
 CrysAlisPro (Rigaku Oxford Diffraction, 2021) 
;
_computing_data_collection 'SuperNova, (Oxford Diffraction, 2010)'
_computing_data_reduction
; 
 CrysAlisPro (Rigaku Oxford Diffraction, 2021) 
;
_computing_molecular_graphics 'CAMERON (Watkin et al., 1996)'
_computing_publication_material 'CRYSTALS (Betteridge et al., 2003)'
_computing_structure_refinement 'CRYSTALS (Betteridge et al., 2003)'
_computing_structure_solution 'Superflip (Palatinus & Chapuis, 2007)'
_diffrn_ambient_temperature 150
_diffrn_measured_fraction_theta_full 0.999
_diffrn_measured_fraction_theta_max 0.994
_diffrn_measurement_device Area
_diffrn_measurement_device_type 'Oxford Diffraction SuperNova'
_diffrn_measurement_method \w
_diffrn_radiation_monochromator 'focussing mirrors'
_diffrn_radiation_type 'Cu K\a'
_diffrn_radiation_wavelength 1.54184
_diffrn_reflns_av_R_equivalents 0.023
_diffrn_reflns_av_unetI/netI 0.026
_diffrn_reflns_limit_h_max 14
_diffrn_reflns_limit_h_min -14
_diffrn_reflns_limit_k_max 9
_diffrn_reflns_limit_k_min -10
_diffrn_reflns_limit_l_max 16
_diffrn_reflns_limit_l_min -16
_diffrn_reflns_number 24143
_diffrn_reflns_theta_full 74.537
_diffrn_reflns_theta_max 76.058
_diffrn_reflns_theta_min 3.787
_diffrn_standards_number 0
_exptl_absorpt_coefficient_mu 4.212
_exptl_absorpt_correction_T_max 1.00
_exptl_absorpt_correction_T_min 0.81
_exptl_absorpt_correction_type multi-scan
_exptl_absorpt_process_details
; 
 CrysAlisPro (Rigaku Oxford Diffraction, 2021) 
;
_exptl_crystal_colour 'clear colourless'
_exptl_crystal_density_diffrn 1.503
_exptl_crystal_density_meas ?
_exptl_crystal_density_method 'not measured'
_exptl_crystal_description prism
_exptl_crystal_F_000 592
_exptl_crystal_size_max 0.200
_exptl_crystal_size_mid 0.150
_exptl_crystal_size_min 0.120
_refine_diff_density_max 0.29
_refine_diff_density_min -0.34
_refine_ls_extinction_method None
_refine_ls_goodness_of_fit_ref 0.9970
_refine_ls_hydrogen_treatment constr
_refine_ls_matrix_type full
_refine_ls_number_parameters 163
_refine_ls_number_reflns 2607
_refine_ls_number_restraints 0
_refine_ls_R_factor_all 0.0258
_refine_ls_R_factor_gt 0.0250
_refine_ls_shift/su_max 0.0024910
_refine_ls_shift/su_mean 0.0001057
_refine_ls_structure_factor_coef Fsqd
_refine_ls_weighting_details
;
 Method= Modified Sheldrick 
 w=1/[\s^2^(F^2^) + ( 0.03P)^2^ + 0.88P] 
 ,where P=(max(Fo^2^,0) + 2Fc^2^)/3 
;
_refine_ls_weighting_scheme calc
_refine_ls_wR_factor_all 0.0650
_refine_ls_wR_factor_gt 0.0645
_refine_ls_wR_factor_ref 0.0650
_reflns_limit_h_max 14
_reflns_limit_h_min -14
_reflns_limit_k_max 10
_reflns_limit_k_min 0
_reflns_limit_l_max 16
_reflns_limit_l_min 0
_reflns_number_gt 2537
_reflns_number_total 2607
_reflns_threshold_expression I>2.0\s(I)
_oxford_diffrn_Wilson_B_factor 1.66
_oxford_diffrn_Wilson_scale 0.02
_oxford_refine_ls_scale 6.87(13)
_oxford_structure_analysis_title 004BW24
_cod_data_source_file d6sc02864k2.cif
_cod_data_source_block 3c
_cod_depositor_comments
;
The following automatic conversions were performed:

data item '_chemical_melting_point' value 'not measured' was changed
to '?' -- the value is undefined or not given.

data item '_exptl_crystal_density_meas' value 'not measured' was
changed to '?' -- the value is perceived as not measured.

Automatic conversion script
Id: cif_fix_values 8170 2020-07-09 18:12:32Z antanas 
;
_cod_original_sg_symbol_H-M 'P 21/c '
_cod_database_code 1577280
_oxford_refine_reflns_threshold_expression I>-3.0\s(I)
_refine_ls_r_factor_ref 0.0258
_reflns_number_all 2607

loop_
_symmetry_equiv_pos_as_xyz
x,y,z
-x,-y,-z
x,-y+1/2,z+1/2
-x,y+1/2,-z+1/2

loop_
_atom_site_label
_atom_site_type_symbol
_atom_site_fract_x
_atom_site_fract_y
_atom_site_fract_z
_atom_site_U_iso_or_equiv
_atom_site_occupancy
_atom_site_adp_type
_atom_site_refinement_flags_posn
_atom_site_refinement_flags_adp
_atom_site_refinement_flags_occupancy
_atom_site_disorder_assembly
_atom_site_disorder_group
_atom_site_attached_hydrogens
Cl1 Cl 0.31537(3) 0.74437(5) 0.12917(3) 0.0310 1.0000 Uani . . . . . .
C2 C 0.42407(12) 0.77640(17) 0.23732(10) 0.0238 1.0000 Uani . . . . . .
C3 C 0.39396(12) 0.80961(18) 0.32920(11) 0.0261 1.0000 Uani . . . . . .
C4 C 0.47835(12) 0.83224(18) 0.41587(10) 0.0246 1.0000 Uani . . . . . .
C5 C 0.59450(11) 0.82651(16) 0.41261(9) 0.0197 1.0000 Uani . . . . . .
N6 N 0.67438(10) 0.85164(15) 0.50320(8) 0.0223 1.0000 Uani . . . . . .
S7 S 0.80295(3) 0.86855(4) 0.50907(2) 0.0180 1.0000 Uani . . . . . .
O8 O 0.85996(8) 1.01921(12) 0.55339(7) 0.0262 1.0000 Uani . . . . . .
N9 N 0.86282(9) 0.71584(13) 0.58542(8) 0.0180 1.0000 Uani . . . . . .
C10 C 0.98995(11) 0.71872(16) 0.61270(10) 0.0207 1.0000 Uani . . . . . .
C11 C 1.03101(12) 0.58341(17) 0.69122(10) 0.0235 1.0000 Uani . . . . . .
O12 O 0.98929(8) 0.42186(12) 0.65517(7) 0.0253 1.0000 Uani . . . . . .
C13 C 0.86731(12) 0.42035(17) 0.63226(11) 0.0246 1.0000 Uani . . . . . .
C14 C 0.81859(11) 0.54770(16) 0.55102(10) 0.0224 1.0000 Uani . . . . . .
C15 C 0.82951(11) 0.82869(17) 0.39128(10) 0.0217 1.0000 Uani . . . . . .
C16 C 0.74218(12) 0.79440(17) 0.31280(10) 0.0220 1.0000 Uani . . . . . .
C17 C 0.62378(11) 0.79534(16) 0.31863(9) 0.0202 1.0000 Uani . . . . . .
C18 C 0.53675(12) 0.76840(17) 0.23110(10) 0.0234 1.0000 Uani . . . . . .
H31 H 0.3155 0.8180 0.3323 0.0323 1.0000 Uiso R . . . . .
H41 H 0.4598 0.8538 0.4781 0.0302 1.0000 Uiso R . . . . .
H101 H 1.0152 0.8255 0.6400 0.0254 1.0000 Uiso R . . . . .
H102 H 1.0193 0.7001 0.5533 0.0246 1.0000 Uiso R . . . . .
H112 H 1.1141 0.5789 0.7047 0.0282 1.0000 Uiso R . . . . .
H111 H 1.0063 0.6100 0.7523 0.0282 1.0000 Uiso R . . . . .
H131 H 0.8404 0.4456 0.6931 0.0289 1.0000 Uiso R . . . . .
H132 H 0.8437 0.3081 0.6084 0.0298 1.0000 Uiso R . . . . .
H141 H 0.8408 0.5180 0.4894 0.0270 1.0000 Uiso R . . . . .
H142 H 0.7362 0.5475 0.5402 0.0278 1.0000 Uiso R . . . . .
H151 H 0.9056 0.8292 0.3856 0.0278 1.0000 Uiso R . . . . .
H161 H 0.7590 0.7673 0.2492 0.0271 1.0000 Uiso R . . . . .
H181 H 0.5579 0.7456 0.1692 0.0297 1.0000 Uiso R . . . . .

loop_
_atom_site_aniso_label
_atom_site_aniso_U_11
_atom_site_aniso_U_22
_atom_site_aniso_U_33
_atom_site_aniso_U_23
_atom_site_aniso_U_13
_atom_site_aniso_U_12
Cl1 0.02861(18) 0.03268(19) 0.02742(17) -0.00343(13) -0.00311(13) -0.00108(14)
C2 0.0255(7) 0.0205(6) 0.0229(6) -0.0011(5) -0.0001(5) -0.0013(5)
C3 0.0217(6) 0.0271(7) 0.0300(7) -0.0001(6) 0.0067(5) 0.0001(5)
C4 0.0259(7) 0.0274(7) 0.0225(6) -0.0005(5) 0.0097(5) 0.0031(5)
C5 0.0231(6) 0.0179(6) 0.0185(6) -0.0001(5) 0.0056(5) 0.0035(5)
N6 0.0225(6) 0.0274(6) 0.0177(5) -0.0010(4) 0.0059(4) 0.0064(5)
S7 0.02160(16) 0.01537(15) 0.01704(15) -0.00038(11) 0.00447(11) 0.00354(11)
O8 0.0325(5) 0.0151(5) 0.0290(5) -0.0009(4) 0.0026(4) 0.0019(4)
N9 0.0205(5) 0.0132(5) 0.0195(5) -0.0003(4) 0.0028(4) 0.0014(4)
C10 0.0202(6) 0.0195(6) 0.0219(6) 0.0001(5) 0.0038(5) 0.0003(5)
C11 0.0247(6) 0.0222(6) 0.0228(6) 0.0012(5) 0.0035(5) 0.0035(5)
O12 0.0289(5) 0.0178(5) 0.0300(5) 0.0014(4) 0.0080(4) 0.0061(4)
C13 0.0299(7) 0.0159(6) 0.0298(7) 0.0002(5) 0.0101(6) 0.0004(5)
C14 0.0243(6) 0.0160(6) 0.0260(6) -0.0033(5) 0.0038(5) -0.0014(5)
C15 0.0232(6) 0.0233(6) 0.0211(6) 0.0019(5) 0.0101(5) 0.0041(5)
C16 0.0277(7) 0.0214(6) 0.0193(6) 0.0007(5) 0.0101(5) 0.0042(5)
C17 0.0236(6) 0.0186(6) 0.0194(6) 0.0000(5) 0.0066(5) 0.0021(5)
C18 0.0291(7) 0.0217(7) 0.0195(6) -0.0020(5) 0.0055(5) 0.0008(5)

loop_
_atom_type_symbol
_atom_type_scat_dispersion_real
_atom_type_scat_dispersion_imag
_atom_type_scat_Cromer_Mann_a1
_atom_type_scat_Cromer_Mann_b1
_atom_type_scat_Cromer_Mann_a2
_atom_type_scat_Cromer_Mann_b2
_atom_type_scat_Cromer_Mann_a3
_atom_type_scat_Cromer_Mann_b3
_atom_type_scat_Cromer_Mann_a4
_atom_type_scat_Cromer_Mann_b4
_atom_type_scat_Cromer_Mann_c
_atom_type_scat_source
C 0.0181 0.0091 2.3100 20.8439 1.0200 10.2075 1.5886 0.5687 0.8650 51.6512 0.2156 'International Tables Vol C 4.2.6.8 and 6.1.1.4'
H 0.0000 0.0000 0.4930 10.5109 0.3229 26.1257 0.1402 3.1424 0.0408 57.7998 0.0030 'International Tables Vol C 4.2.6.8 and 6.1.1.4'
Cl 0.3639 0.7018 11.4604 0.0104 7.1964 1.1662 6.2556 18.5194 1.6455 47.7784 -9.5574 'International Tables Vol C 4.2.6.8 and 6.1.1.4'
N 0.0311 0.0180 12.2126 0.0057 3.1322 9.8933 2.0125 28.9975 1.1663 0.5826 -11.5290 'International Tables Vol C 4.2.6.8 and 6.1.1.4'
O 0.0492 0.0322 3.0485 13.2771 2.2868 5.7011 1.5463 0.3239 0.8670 32.9089 0.2508 'International Tables Vol C 4.2.6.8 and 6.1.1.4'
S 0.3331 0.5567 6.9053 1.4679 5.2034 22.2151 1.4379 0.2536 1.5863 56.1720 0.8669 'International Tables Vol C 4.2.6.8 and 6.1.1.4'

loop_
_geom_angle_atom_site_label_1
_geom_angle_site_symmetry_1
_geom_angle_atom_site_label_2
_geom_angle_site_symmetry_2
_geom_angle_atom_site_label_3
_geom_angle_site_symmetry_3
_geom_angle
_geom_angle_publ_flag
Cl1 . C2 . C3 . 118.77(11) yes
Cl1 . C2 . C18 . 120.05(11) yes
C3 . C2 . C18 . 121.17(12) yes
C2 . C3 . C4 . 119.75(13) yes
C2 . C3 . H31 . 120.5 no
C4 . C3 . H31 . 119.7 no
C3 . C4 . C5 . 120.85(12) yes
C3 . C4 . H41 . 120.9 no
C5 . C4 . H41 . 118.2 no
C4 . C5 . N6 . 117.34(11) yes
C4 . C5 . C17 . 118.78(12) yes
N6 . C5 . C17 . 123.88(12) yes
C5 . N6 . S7 . 122.98(9) yes
N6 . S7 . O8 . 118.14(6) yes
N6 . S7 . N9 . 104.97(6) yes
O8 . S7 . N9 . 104.74(6) yes
N6 . S7 . C15 . 109.16(6) yes
O8 . S7 . C15 . 111.67(6) yes
N9 . S7 . C15 . 107.34(6) yes
S7 . N9 . C10 . 114.92(8) yes
S7 . N9 . C14 . 113.36(8) yes
C10 . N9 . C14 . 111.58(10) yes
N9 . C10 . C11 . 108.46(10) yes
N9 . C10 . H101 . 109.3 no
C11 . C10 . H101 . 109.9 no
N9 . C10 . H102 . 109.8 no
C11 . C10 . H102 . 110.8 no
H101 . C10 . H102 . 108.7 no
C10 . C11 . O12 . 111.63(11) yes
C10 . C11 . H112 . 108.4 no
O12 . C11 . H112 . 107.2 no
C10 . C11 . H111 . 109.3 no
O12 . C11 . H111 . 109.9 no
H112 . C11 . H111 . 110.3 no
C11 . O12 . C13 . 110.22(10) yes
O12 . C13 . C14 . 111.23(11) yes
O12 . C13 . H131 . 109.5 no
C14 . C13 . H131 . 109.3 no
O12 . C13 . H132 . 106.8 no
C14 . C13 . H132 . 109.9 no
H131 . C13 . H132 . 110.2 no
C13 . C14 . N9 . 109.08(10) yes
C13 . C14 . H141 . 109.2 no
N9 . C14 . H141 . 110.4 no
C13 . C14 . H142 . 108.9 no
N9 . C14 . H142 . 109.4 no
H141 . C14 . H142 . 109.9 no
S7 . C15 . C16 . 119.79(10) yes
S7 . C15 . H151 . 117.6 no
C16 . C15 . H151 . 122.6 no
C15 . C16 . C17 . 124.01(12) yes
C15 . C16 . H161 . 118.4 no
C17 . C16 . H161 . 117.6 no
C16 . C17 . C5 . 119.77(12) yes
C16 . C17 . C18 . 120.43(12) yes
C5 . C17 . C18 . 119.79(12) yes
C17 . C18 . C2 . 119.63(12) yes
C17 . C18 . H181 . 118.6 no
C2 . C18 . H181 . 121.7 no

loop_
_geom_bond_atom_site_label_1
_geom_bond_site_symmetry_1
_geom_bond_atom_site_label_2
_geom_bond_site_symmetry_2
_geom_bond_distance
_geom_bond_publ_flag
Cl1 . C2 . 1.7455(13) yes
C2 . C3 . 1.395(2) yes
C2 . C18 . 1.372(2) yes
C3 . C4 . 1.378(2) yes
C3 . H31 . 0.952 no
C4 . C5 . 1.4025(18) yes
C4 . H41 . 0.933 no
C5 . N6 . 1.3899(17) yes
C5 . C17 . 1.4147(17) yes
N6 . S7 . 1.5301(11) yes
S7 . O8 . 1.4436(10) yes
S7 . N9 . 1.6523(11) yes
S7 . C15 . 1.7230(13) yes
N9 . C10 . 1.4845(16) yes
N9 . C14 . 1.4773(16) yes
C10 . C11 . 1.5162(18) yes
C10 . H101 . 0.949 no
C10 . H102 . 0.958 no
C11 . O12 . 1.4268(16) yes
C11 . H112 . 0.972 no
C11 . H111 . 0.961 no
O12 . C13 . 1.4240(17) yes
C13 . C14 . 1.5136(18) yes
C13 . H131 . 0.970 no
C13 . H132 . 0.972 no
C14 . H141 . 0.959 no
C14 . H142 . 0.964 no
C15 . C16 . 1.3410(19) yes
C15 . H151 . 0.931 no
C16 . C17 . 1.4380(18) yes
C16 . H161 . 0.952 no
C17 . C18 . 1.4076(18) yes
C18 . H181 . 0.945 no

loop_
_geom_hbond_atom_site_label_D
_geom_hbond_site_symmetry_D
_geom_hbond_atom_site_label_H
_geom_hbond_site_symmetry_H
_geom_hbond_atom_site_label_A
_geom_hbond_site_symmetry_A
_geom_hbond_angle_DHA
_geom_hbond_distance_DH
_geom_hbond_distance_HA
_geom_hbond_distance_DA
_geom_hbond_publ_flag
C13 . H132 . O8 1_545 159 0.97 2.44 3.3652(19) yes
C15 . H151 . O12 2_766 125 0.93 2.49 3.1152(19) yes
